data_4300647
_journal_name_full 'Inorganic Chemistry'
_journal_paper_doi 10.1021/ic051713r
_journal_year 2006
_chemical_formula_sum 'C53 H58 B F15 Li O3 P'
_chemical_formula_weight 1076.71
_space_group_IT_number 14
_symmetry_cell_setting monoclinic
_symmetry_space_group_name_Hall '-P 2ybc'
_symmetry_space_group_name_H-M 'P 1 21/c 1'
_cell_angle_alpha 90.00
_cell_angle_beta 109.807(3)
_cell_angle_gamma 90.00
_cell_formula_units_Z 4
_cell_length_a 21.187(5)
_cell_length_b 12.700(3)
_cell_length_c 21.530(5)
_cell_measurement_temperature 293(2)
_cell_volume 5451(2)
_diffrn_ambient_temperature 293(2)
_exptl_crystal_density_diffrn 1.312
_cod_original_sg_symbol_H-M 'P 21/c'
_cod_database_code 4300647

loop_
_symmetry_equiv_pos_as_xyz
'x, y, z'
'-x, y+1/2, -z+1/2'
'-x, -y, -z'
'x, -y-1/2, z-1/2'

loop_
_atom_site_label
_atom_site_type_symbol
_atom_site_fract_x
_atom_site_fract_y
_atom_site_fract_z
_atom_site_U_iso_or_equiv
_atom_site_adp_type
_atom_site_occupancy
_atom_site_symmetry_multiplicity
_atom_site_calc_flag
_atom_site_refinement_flags
_atom_site_disorder_assembly
_atom_site_disorder_group
P1 P 0.08122(6) 0.55720(9) 0.55315(6) 0.0641(4) Uani 1 1 d . . .
B1 B 0.2916(3) 0.1565(4) 0.4340(3) 0.0630(14) Uani 1 1 d . . .
Li1 Li 0.2539(5) 0.3678(6) 0.3628(4) 0.086(2) Uani 1 1 d . . .
O1 O 0.26489(14) 0.2652(2) 0.43077(14) 0.0648(8) Uani 1 1 d . . .
O2 O 0.1802(2) 0.4423(3) 0.2963(2) 0.1169(14) Uani 1 1 d . . .
O3 O 0.3289(2) 0.4547(3) 0.3717(2) 0.1179(14) Uani 1 1 d . . .
F1 F 0.26297(14) 0.2504(2) 0.30340(13) 0.0838(8) Uani 1 1 d . . .
F2 F 0.3332(2) 0.2355(3) 0.22360(19) 0.1276(12) Uani 1 1 d . . .
F3 F 0.4502(2) 0.1249(4) 0.2596(2) 0.1696(17) Uani 1 1 d . . .
F4 F 0.4927(2) 0.0274(4) 0.3784(2) 0.1687(18) Uani 1 1 d . . .
F5 F 0.42534(17) 0.0417(3) 0.46035(19) 0.1213(12) Uani 1 1 d . . .
F6 F 0.14735(13) 0.1952(3) 0.34513(14) 0.0943(9) Uani 1 1 d . . .
F7 F 0.05797(19) 0.0511(3) 0.28876(18) 0.1340(13) Uani 1 1 d . . .
F8 F 0.0868(2) -0.1571(3) 0.30826(18) 0.1602(17) Uani 1 1 d . . .
F9 F 0.2123(3) -0.2158(3) 0.3851(2) 0.1667(17) Uani 1 1 d . . .
F10 F 0.3050(2) -0.0721(2) 0.44107(18) 0.1191(11) Uani 1 1 d . . .
F11 F 0.25823(16) 0.0146(2) 0.53531(14) 0.1007(9) Uani 1 1 d . . .
F12 F 0.33012(19) -0.0040(3) 0.66099(16) 0.1321(13) Uani 1 1 d . . .
F13 F 0.44546(18) 0.1088(3) 0.71415(18) 0.1364(13) Uani 1 1 d . . .
F14 F 0.48663(18) 0.2384(3) 0.63683(19) 0.1362(13) Uani 1 1 d . . .
F15 F 0.41654(14) 0.2561(2) 0.50925(16) 0.1061(10) Uani 1 1 d . . .
C1 C 0.3401(2) 0.1492(3) 0.3881(3) 0.0690(13) Uani 1 1 d . . .
C2 C 0.3221(3) 0.1948(4) 0.3266(3) 0.0738(13) Uani 1 1 d . . .
C3 C 0.3568(3) 0.1880(5) 0.2833(3) 0.0936(17) Uani 1 1 d . . .
C4 C 0.4147(4) 0.1317(6) 0.3009(4) 0.114(2) Uani 1 1 d . . .
C5 C 0.4355(3) 0.0823(5) 0.3605(4) 0.114(2) Uani 1 1 d . . .
C6 C 0.4002(3) 0.0930(4) 0.4027(3) 0.0886(16) Uani 1 1 d . . .
C7 C 0.2316(3) 0.0706(4) 0.3998(2) 0.0701(13) Uani 1 1 d . . .
C8 C 0.1677(3) 0.0940(4) 0.3586(3) 0.0760(14) Uani 1 1 d . . .
C9 C 0.1192(3) 0.0205(6) 0.3284(3) 0.0961(18) Uani 1 1 d . . .
C10 C 0.1343(5) -0.0840(7) 0.3375(4) 0.112(2) Uani 1 1 d . . .
C11 C 0.1961(5) -0.1126(5) 0.3756(4) 0.113(2) Uani 1 1 d . . .
C12 C 0.2432(3) -0.0372(5) 0.4051(3) 0.0926(16) Uani 1 1 d . . .
C13 C 0.3347(2) 0.1335(4) 0.5133(2) 0.0668(12) Uani 1 1 d . . .
C14 C 0.3157(3) 0.0703(4) 0.5561(3) 0.0744(13) Uani 1 1 d . . .
C15 C 0.3517(3) 0.0600(5) 0.6225(3) 0.0871(15) Uani 1 1 d . . .
C16 C 0.4089(4) 0.1170(6) 0.6488(3) 0.0950(17) Uani 1 1 d . . .
C17 C 0.4300(3) 0.1813(5) 0.6108(4) 0.0914(16) Uani 1 1 d . . .
C18 C 0.3931(3) 0.1883(4) 0.5452(3) 0.0795(14) Uani 1 1 d . . .
C19 C 0.2296(2) 0.2875(3) 0.4755(2) 0.0690(13) Uani 1 1 d . . .
H19A H 0.2615 0.2928 0.5200 0.083 Uiso 1 1 calc R . .
H19B H 0.1992 0.2299 0.4745 0.083 Uiso 1 1 calc R . .
C20 C 0.1905(2) 0.3879(4) 0.4580(2) 0.0693(13) Uani 1 1 d . . .
H20A H 0.1553 0.3795 0.4156 0.083 Uiso 1 1 calc R . .
H20B H 0.2200 0.4437 0.4539 0.083 Uiso 1 1 calc R . .
C21 C 0.1590(2) 0.4199(3) 0.5092(2) 0.0658(12) Uani 1 1 d . . .
H21A H 0.1306 0.3631 0.5147 0.079 Uiso 1 1 calc R . .
H21B H 0.1941 0.4311 0.5514 0.079 Uiso 1 1 calc R . .
C22 C 0.1175(2) 0.5193(3) 0.4894(2) 0.0703(13) Uani 1 1 d . . .
H22A H 0.0816 0.5078 0.4478 0.084 Uiso 1 1 calc R . .
H22B H 0.1455 0.5760 0.4834 0.084 Uiso 1 1 calc R . .
C23 C 0.0312(2) 0.6796(3) 0.5307(2) 0.0629(12) Uani 1 1 d . . .
C24 C 0.0088(2) 0.7307(4) 0.4694(3) 0.0704(13) Uani 1 1 d . . .
C25 C -0.0321(2) 0.8199(4) 0.4619(3) 0.0832(15) Uani 1 1 d . . .
H25A H -0.0474 0.8528 0.4210 0.100 Uiso 1 1 calc R . .
C26 C -0.0510(2) 0.8613(4) 0.5124(3) 0.0823(15) Uani 1 1 d . . .
C27 C -0.0304(2) 0.8085(4) 0.5711(3) 0.0768(14) Uani 1 1 d . . .
H27A H -0.0436 0.8338 0.6054 0.092 Uiso 1 1 calc R . .
C28 C 0.0095(2) 0.7180(3) 0.5820(2) 0.0657(12) Uani 1 1 d . . .
C29 C 0.0255(3) 0.6972(4) 0.4096(3) 0.0958(17) Uani 1 1 d . . .
H29A H 0.0122 0.6252 0.3992 0.144 Uiso 1 1 calc R . .
H29B H 0.0729 0.7037 0.4187 0.144 Uiso 1 1 calc R . .
H29C H 0.0019 0.7412 0.3728 0.144 Uiso 1 1 calc R . .
C30 C -0.0928(3) 0.9608(4) 0.5026(3) 0.117(2) Uani 1 1 d . . .
H30A H -0.1031 0.9753 0.5418 0.176 Uiso 1 1 calc R . .
H30B H -0.1337 0.9515 0.4660 0.176 Uiso 1 1 calc R . .
H30C H -0.0680 1.0187 0.4936 0.176 Uiso 1 1 calc R . .
C31 C 0.0261(3) 0.6656(4) 0.6480(2) 0.0884(16) Uani 1 1 d . . .
H31A H -0.0030 0.6922 0.6703 0.133 Uiso 1 1 calc R . .
H31B H 0.0719 0.6803 0.6741 0.133 Uiso 1 1 calc R . .
H31C H 0.0200 0.5910 0.6421 0.133 Uiso 1 1 calc R . .
C32 C 0.1583(2) 0.5983(4) 0.6198(2) 0.0637(12) Uani 1 1 d . . .
C33 C 0.1940(2) 0.6926(4) 0.6216(3) 0.0754(14) Uani 1 1 d . . .
C34 C 0.2505(3) 0.7143(4) 0.6771(3) 0.0930(16) Uani 1 1 d . . .
H34A H 0.2730 0.7775 0.6782 0.112 Uiso 1 1 calc R . .
C35 C 0.2742(3) 0.6472(5) 0.7298(3) 0.0983(17) Uani 1 1 d . . .
C36 C 0.2403(3) 0.5535(5) 0.7272(3) 0.0909(16) Uani 1 1 d . . .
H36A H 0.2560 0.5060 0.7619 0.109 Uiso 1 1 calc R . .
C37 C 0.1829(3) 0.5279(4) 0.6737(2) 0.0703(13) Uani 1 1 d . . .
C38 C 0.1752(3) 0.7713(4) 0.5658(3) 0.1060(19) Uani 1 1 d . . .
H38A H 0.2130 0.8157 0.5696 0.159 Uiso 1 1 calc R . .
H38B H 0.1384 0.8135 0.5678 0.159 Uiso 1 1 calc R . .
H38C H 0.1623 0.7346 0.5244 0.159 Uiso 1 1 calc R . .
C39 C 0.3362(4) 0.6735(6) 0.7888(3) 0.157(3) Uani 1 1 d . . .
H39A H 0.3679 0.7106 0.7740 0.236 Uiso 1 1 calc R . .
H39B H 0.3562 0.6096 0.8105 0.236 Uiso 1 1 calc R . .
H39C H 0.3236 0.7170 0.8192 0.236 Uiso 1 1 calc R . .
C40 C 0.1496(3) 0.4240(4) 0.6766(2) 0.0898(16) Uani 1 1 d . . .
H40A H 0.1762 0.3856 0.7150 0.135 Uiso 1 1 calc R . .
H40B H 0.1456 0.3838 0.6377 0.135 Uiso 1 1 calc R . .
H40C H 0.1058 0.4363 0.6790 0.135 Uiso 1 1 calc R . .
C41 C 0.1415(5) 0.4053(8) 0.2345(6) 0.258(7) Uani 1 1 d . . .
H41A H 0.1079 0.3553 0.2371 0.309 Uiso 1 1 calc R . .
H41B H 0.1688 0.3739 0.2112 0.309 Uiso 1 1 calc R . .
C42 C 0.1111(9) 0.5066(14) 0.2041(7) 0.351(11) Uani 1 1 d . . .
H42A H 0.1289 0.5253 0.1696 0.421 Uiso 1 1 calc R . .
H42B H 0.0630 0.4973 0.1838 0.421 Uiso 1 1 calc R . .
C43 C 0.1243(7) 0.5941(9) 0.2527(7) 0.274(8) Uani 1 1 d . . .
H43A H 0.1478 0.6518 0.2407 0.329 Uiso 1 1 calc R . .
H43B H 0.0831 0.6201 0.2575 0.329 Uiso 1 1 calc R . .
C44 C 0.1612(7) 0.5474(7) 0.3049(5) 0.243(6) Uani 1 1 d . . .
H44A H 0.1376 0.5465 0.3365 0.292 Uiso 1 1 calc R . .
H44B H 0.2017 0.5887 0.3241 0.292 Uiso 1 1 calc R . .
C45 C 0.3501(7) 0.4906(9) 0.3190(5) 0.241(6) Uani 1 1 d . . .
H45A H 0.3459 0.4340 0.2876 0.289 Uiso 1 1 calc R . .
H45B H 0.3215 0.5482 0.2961 0.289 Uiso 1 1 calc R . .
C46 C 0.4172(6) 0.5248(10) 0.3439(7) 0.216(5) Uani 1 1 d . . .
H46A H 0.4458 0.4763 0.3309 0.260 Uiso 1 1 calc R . .
H46B H 0.4213 0.5939 0.3265 0.260 Uiso 1 1 calc R . .
C47 C 0.4356(6) 0.5288(15) 0.4101(7) 0.297(9) Uani 1 1 d . . .
H47A H 0.4422 0.6011 0.4255 0.356 Uiso 1 1 calc R . .
H47B H 0.4770 0.4902 0.4305 0.356 Uiso 1 1 calc R . .
C48 C 0.3790(8) 0.4789(9) 0.4265(5) 0.255(7) Uani 1 1 d . . .
H48A H 0.3949 0.4156 0.4523 0.307 Uiso 1 1 calc R . .
H48B H 0.3631 0.5272 0.4529 0.307 Uiso 1 1 calc R . .
C49 C 0.3603(6) 0.4757(11) 0.6099(6) 0.232(5) Uani 1 1 d . . .
H49A H 0.3411 0.4590 0.6432 0.347 Uiso 1 1 calc R . .
H49B H 0.4019 0.4385 0.6188 0.347 Uiso 1 1 calc R . .
H49C H 0.3298 0.4552 0.5674 0.347 Uiso 1 1 calc R . .
C50 C 0.3719(9) 0.5829(14) 0.6102(10) 0.330(11) Uani 1 1 d . . .
H50A H 0.3294 0.6177 0.6035 0.396 Uiso 1 1 calc R . .
H50B H 0.4011 0.6011 0.6544 0.396 Uiso 1 1 calc R . .
C51 C 0.3966(4) 0.6232(7) 0.5708(5) 0.140(3) Uani 1 1 d . . .
H51A H 0.3704 0.6019 0.5262 0.168 Uiso 1 1 calc R . .
H51B H 0.4419 0.5971 0.5803 0.168 Uiso 1 1 calc R . .
C52 C 0.3980(11) 0.7317(17) 0.5744(12) 0.388(15) Uani 1 1 d . . .
H52A H 0.4269 0.7547 0.6177 0.466 Uiso 1 1 calc R . .
H52B H 0.3532 0.7593 0.5666 0.466 Uiso 1 1 calc R . .
C53 C 0.4245(9) 0.7688(12) 0.5224(12) 0.345(12) Uani 1 1 d . . .
H53A H 0.4266 0.8447 0.5234 0.518 Uiso 1 1 d . . .
H53B H 0.3952 0.7462 0.4800 0.518 Uiso 1 1 d . . .
H53C H 0.4685 0.7409 0.5306 0.518 Uiso 1 1 d . . .

loop_
_atom_site_aniso_label
_atom_site_aniso_U_11
_atom_site_aniso_U_22
_atom_site_aniso_U_33
_atom_site_aniso_U_23
_atom_site_aniso_U_13
_atom_site_aniso_U_12
P1 0.0693(8) 0.0597(7) 0.0685(8) 0.0066(6) 0.0299(7) 0.0126(6)
B1 0.071(4) 0.051(3) 0.075(4) 0.002(3) 0.034(3) 0.012(3)
Li1 0.107(7) 0.068(5) 0.081(6) 0.005(4) 0.029(5) 0.008(5)
O1 0.0691(19) 0.0580(18) 0.074(2) -0.0012(15) 0.0335(17) 0.0100(14)
O2 0.140(4) 0.091(3) 0.101(3) 0.019(2) 0.018(3) 0.029(3)
O3 0.141(4) 0.113(3) 0.095(3) 0.007(3) 0.034(3) -0.040(3)
F1 0.090(2) 0.0907(19) 0.0738(18) -0.0044(15) 0.0320(15) 0.0030(16)
F2 0.163(3) 0.138(3) 0.108(3) 0.004(2) 0.080(3) 0.000(2)
F3 0.167(4) 0.216(4) 0.183(4) -0.011(3) 0.134(3) 0.030(3)
F4 0.147(3) 0.189(4) 0.206(4) 0.006(3) 0.105(3) 0.084(3)
F5 0.123(3) 0.122(3) 0.135(3) 0.026(2) 0.063(2) 0.061(2)
F6 0.0739(18) 0.107(2) 0.096(2) -0.0036(18) 0.0211(16) 0.0044(16)
F7 0.097(3) 0.196(4) 0.104(3) -0.027(3) 0.027(2) -0.043(3)
F8 0.207(4) 0.165(4) 0.115(3) -0.046(3) 0.063(3) -0.107(3)
F9 0.261(5) 0.072(2) 0.163(4) -0.022(2) 0.067(4) -0.036(3)
F10 0.149(3) 0.0650(19) 0.137(3) -0.0007(18) 0.039(3) 0.020(2)
F11 0.093(2) 0.116(2) 0.097(2) 0.0140(18) 0.0364(18) -0.0114(19)
F12 0.146(3) 0.162(3) 0.094(2) 0.036(2) 0.048(2) 0.000(3)
F13 0.128(3) 0.174(3) 0.089(3) 0.009(2) 0.012(2) 0.031(2)
F14 0.092(2) 0.154(3) 0.136(3) -0.015(2) 0.004(2) -0.016(2)
F15 0.089(2) 0.104(2) 0.119(3) 0.009(2) 0.0271(19) -0.0194(17)
C1 0.073(3) 0.058(3) 0.083(4) -0.002(3) 0.036(3) 0.006(2)
C2 0.073(3) 0.068(3) 0.093(4) -0.008(3) 0.044(3) 0.004(3)
C3 0.116(5) 0.092(4) 0.090(4) -0.002(3) 0.058(4) -0.008(4)
C4 0.116(5) 0.126(5) 0.132(6) -0.020(5) 0.085(5) 0.013(4)
C5 0.111(5) 0.112(5) 0.142(6) 0.001(5) 0.073(5) 0.039(4)
C6 0.088(4) 0.085(4) 0.103(4) 0.002(3) 0.046(4) 0.028(3)
C7 0.076(4) 0.071(4) 0.067(3) -0.005(3) 0.031(3) -0.001(3)
C8 0.082(4) 0.078(4) 0.078(4) -0.002(3) 0.039(3) -0.012(3)
C9 0.088(5) 0.126(6) 0.077(4) -0.012(4) 0.031(4) -0.027(4)
C10 0.144(7) 0.120(7) 0.084(5) -0.036(5) 0.054(5) -0.068(6)
C11 0.165(7) 0.073(5) 0.109(6) -0.017(4) 0.057(5) -0.030(5)
C12 0.116(5) 0.072(4) 0.089(4) -0.008(3) 0.032(4) -0.004(4)
C13 0.063(3) 0.058(3) 0.082(4) -0.001(3) 0.027(3) 0.010(2)
C14 0.070(3) 0.081(4) 0.073(4) 0.000(3) 0.025(3) 0.009(3)
C15 0.095(4) 0.087(4) 0.082(4) 0.007(3) 0.035(4) 0.012(3)
C16 0.102(5) 0.105(5) 0.070(4) -0.002(4) 0.018(4) 0.030(4)
C17 0.074(4) 0.095(4) 0.094(5) -0.006(4) 0.013(4) 0.009(3)
C18 0.074(4) 0.075(4) 0.092(4) 0.005(3) 0.032(4) 0.010(3)
C19 0.077(3) 0.064(3) 0.074(3) -0.003(2) 0.037(3) 0.011(2)
C20 0.074(3) 0.068(3) 0.070(3) 0.005(2) 0.031(3) 0.011(2)
C21 0.069(3) 0.065(3) 0.069(3) -0.003(2) 0.031(3) 0.011(2)
C22 0.074(3) 0.068(3) 0.069(3) 0.004(2) 0.024(3) 0.012(2)
C23 0.062(3) 0.056(3) 0.075(3) 0.009(2) 0.028(3) 0.008(2)
C24 0.064(3) 0.068(3) 0.085(4) 0.012(3) 0.033(3) 0.012(2)
C25 0.070(3) 0.086(4) 0.100(4) 0.030(3) 0.038(3) 0.020(3)
C26 0.073(3) 0.065(3) 0.120(5) 0.013(3) 0.046(3) 0.013(3)
C27 0.073(3) 0.065(3) 0.103(4) -0.005(3) 0.043(3) 0.008(3)
C28 0.060(3) 0.065(3) 0.076(3) -0.001(3) 0.029(3) 0.006(2)
C29 0.103(4) 0.110(4) 0.085(4) 0.037(3) 0.045(3) 0.036(3)
C30 0.114(5) 0.081(4) 0.176(6) 0.021(4) 0.075(4) 0.040(3)
C31 0.099(4) 0.100(4) 0.072(3) -0.010(3) 0.036(3) 0.017(3)
C32 0.066(3) 0.061(3) 0.070(3) 0.003(2) 0.030(3) 0.013(2)
C33 0.067(3) 0.065(3) 0.089(4) 0.001(3) 0.021(3) 0.010(3)
C34 0.086(4) 0.074(4) 0.112(5) -0.008(4) 0.025(4) -0.002(3)
C35 0.092(4) 0.096(5) 0.090(4) -0.001(4) 0.009(4) 0.011(4)
C36 0.101(4) 0.086(4) 0.083(4) 0.009(3) 0.028(4) 0.021(4)
C37 0.075(3) 0.075(3) 0.064(3) 0.001(3) 0.027(3) 0.017(3)
C38 0.094(4) 0.073(4) 0.141(5) 0.030(4) 0.025(4) -0.005(3)
C39 0.131(6) 0.160(7) 0.126(6) -0.008(5) -0.029(5) -0.022(5)
C40 0.111(4) 0.080(4) 0.077(3) 0.027(3) 0.030(3) 0.011(3)
C41 0.242(11) 0.142(8) 0.231(12) 0.061(8) -0.126(9) -0.007(7)
C42 0.45(2) 0.275(17) 0.193(12) -0.029(14) -0.066(14) 0.127(18)
C43 0.371(18) 0.138(9) 0.212(12) -0.030(9) -0.033(12) 0.081(10)
C44 0.382(16) 0.121(7) 0.158(8) 0.035(6) 0.003(10) 0.119(9)
C45 0.284(14) 0.305(14) 0.149(8) -0.018(8) 0.095(9) -0.176(12)
C46 0.177(10) 0.285(13) 0.211(13) -0.053(11) 0.097(10) -0.092(10)
C47 0.206(12) 0.51(3) 0.144(10) -0.005(13) 0.017(9) -0.156(14)
C48 0.296(15) 0.280(13) 0.119(8) 0.055(8) -0.023(9) -0.152(12)
C49 0.225(11) 0.280(15) 0.195(10) 0.023(11) 0.079(9) -0.052(11)
C50 0.42(3) 0.267(18) 0.45(3) -0.087(19) 0.34(2) -0.062(18)
C51 0.137(6) 0.123(7) 0.164(7) -0.012(6) 0.057(6) -0.013(5)
C52 0.45(3) 0.28(2) 0.55(4) -0.01(2) 0.31(3) -0.08(2)
C53 0.263(16) 0.172(12) 0.53(3) 0.067(16) 0.039(18) -0.006(11)

loop_
_geom_bond_atom_site_label_1
_geom_bond_atom_site_label_2
_geom_bond_distance
_geom_bond_site_symmetry_2
_geom_bond_publ_flag
P1 C32 1.847(5) . ?
P1 C22 1.849(4) . ?
P1 C23 1.850(4) . ?
B1 O1 1.484(5) . ?
B1 C7 1.648(7) . ?
B1 C1 1.653(7) . ?
B1 C13 1.667(7) . ?
Li1 O3 1.891(10) . ?
Li1 O1 1.913(9) . ?
Li1 O2 1.967(10) . ?
Li1 F1 2.015(9) . ?
O1 C19 1.433(5) . ?
O2 C41 1.387(10) . ?
O2 C44 1.424(9) . ?
O3 C48 1.329(9) . ?
O3 C45 1.427(9) . ?
F1 C2 1.375(5) . ?
F2 C3 1.353(6) . ?
F3 C4 1.349(6) . ?
F4 C5 1.337(7) . ?
F5 C6 1.342(6) . ?
F6 C8 1.355(6) . ?
F7 C9 1.346(7) . ?
F8 C10 1.358(7) . ?
F9 C11 1.353(7) . ?
F10 C12 1.352(6) . ?
F11 C14 1.347(5) . ?
F12 C15 1.346(6) . ?
F13 C16 1.361(6) . ?
F14 C17 1.350(6) . ?
F15 C18 1.360(6) . ?
C1 C2 1.375(6) . ?
C1 C6 1.400(6) . ?
C2 C3 1.370(7) . ?
C3 C4 1.360(8) . ?
C4 C5 1.360(9) . ?
C5 C6 1.363(8) . ?
C7 C8 1.376(7) . ?
C7 C12 1.389(7) . ?
C8 C9 1.377(8) . ?
C9 C10 1.364(9) . ?
C10 C11 1.339(9) . ?
C11 C12 1.373(9) . ?
C13 C14 1.381(6) . ?
C13 C18 1.383(7) . ?
C14 C15 1.380(7) . ?
C15 C16 1.360(8) . ?
C16 C17 1.335(8) . ?
C17 C18 1.366(7) . ?
C19 C20 1.496(6) . ?
C20 C21 1.525(6) . ?
C21 C22 1.515(6) . ?
C23 C24 1.400(6) . ?
C23 C28 1.419(6) . ?
C24 C25 1.403(6) . ?
C24 C29 1.508(6) . ?
C25 C26 1.382(7) . ?
C26 C27 1.364(7) . ?
C26 C30 1.517(6) . ?
C27 C28 1.399(6) . ?
C28 C31 1.500(6) . ?
C32 C33 1.410(6) . ?
C32 C37 1.417(6) . ?
C33 C34 1.402(7) . ?
C33 C38 1.509(7) . ?
C34 C35 1.371(7) . ?
C35 C36 1.381(8) . ?
C35 C39 1.524(8) . ?
C36 C37 1.400(7) . ?
C37 C40 1.508(7) . ?
C41 C42 1.487(14) . ?
C42 C43 1.486(14) . ?
C43 C44 1.277(11) . ?
C45 C46 1.407(12) . ?
C46 C47 1.346(12) . ?
C47 C48 1.500(14) . ?
C49 C50 1.383(16) . ?
C50 C51 1.248(15) . ?
C51 C52 1.38(2) . ?
C52 C53 1.49(3) . ?
